data_7030884
loop_
_publ_author_name
'Mikata, Yuji'
'Kawata, Keiko'
'Takeuchi, Saaya'
'Nakanishi, Kaori'
'Konno, Hideo'
'Itami, Saori'
'Yasuda, Keiko'
'Tamotsu, Satoshi'
'Burdette, Shawn C.'

_publ_section_title
;
 Isoquinoline-derivatized tris(2-pyridylmethyl)amines as fluorescent zinc
 sensors with strict Zn(2+)/Cd(2+) selectivity.
;
_journal_issue 28
_journal_name_full 'Dalton transactions (Cambridge, England : 2003)'
_journal_page_first 10751
_journal_page_last 10759
_journal_paper_doi 10.1039/c4dt01054j
_journal_volume 43
_journal_year 2014
_chemical_formula_sum 'C54 H52 Cd Cl2 N8 O10'
_chemical_formula_weight 1156.34
_chemical_name_systematic
; 
 ? 
;
_space_group_IT_number 15
_symmetry_cell_setting monoclinic
_symmetry_Int_Tables_number 15
_symmetry_space_group_name_Hall '-C 2yc'
_symmetry_space_group_name_H-M 'C 1 2/c 1'
_atom_sites_solution_hydrogens geom
_atom_sites_solution_primary direct
_atom_sites_solution_secondary difmap
_audit_creation_method SHELXL-97
_cell_angle_alpha 90.00
_cell_angle_beta 100.369(4)
_cell_angle_gamma 90.00
_cell_formula_units_Z 4
_cell_length_a 11.7763(9)
_cell_length_b 22.3239(11)
_cell_length_c 19.8033(13)
_cell_measurement_temperature 153(2)
_cell_volume 5121.1(6)
_computing_structure_refinement 'SHELXL-97 (Sheldrick, 1997)'
_computing_structure_solution 'SHELXS-97 (Sheldrick, 1990)'
_diffrn_ambient_temperature 153(2)
_diffrn_measured_fraction_theta_full 0.998
_diffrn_measured_fraction_theta_max 0.998
_diffrn_radiation_monochromator graphite
_diffrn_radiation_source 'fine-focus sealed tube'
_diffrn_radiation_type MoK\a
_diffrn_radiation_wavelength 0.71070
_diffrn_reflns_av_R_equivalents 0.0227
_diffrn_reflns_av_sigmaI/netI 0.0203
_diffrn_reflns_limit_h_max 15
_diffrn_reflns_limit_h_min -15
_diffrn_reflns_limit_k_max 28
_diffrn_reflns_limit_k_min -28
_diffrn_reflns_limit_l_max 25
_diffrn_reflns_limit_l_min -25
_diffrn_reflns_number 25152
_diffrn_reflns_theta_full 27.49
_diffrn_reflns_theta_max 27.49
_diffrn_reflns_theta_min 3.10
_exptl_absorpt_coefficient_mu 0.599
_exptl_absorpt_correction_T_max 0.8896
_exptl_absorpt_correction_T_min 0.8407
_exptl_absorpt_correction_type numerical
_exptl_absorpt_process_details 'NUMABS (Rigaku, 1999)'
_exptl_crystal_density_diffrn 1.500
_exptl_crystal_density_method 'not measured'
_exptl_crystal_F_000 2376
_exptl_crystal_size_max 0.30
_exptl_crystal_size_mid 0.30
_exptl_crystal_size_min 0.20
_refine_diff_density_max 0.893
_refine_diff_density_min -0.758
_refine_diff_density_rms 0.071
_refine_ls_extinction_method none
_refine_ls_goodness_of_fit_ref 1.062
_refine_ls_hydrogen_treatment mixed
_refine_ls_matrix_type full
_refine_ls_number_parameters 341
_refine_ls_number_reflns 5877
_refine_ls_number_restraints 0
_refine_ls_restrained_S_all 1.062
_refine_ls_R_factor_all 0.0423
_refine_ls_R_factor_gt 0.0399
_refine_ls_shift/su_max 0.007
_refine_ls_shift/su_mean 0.000
_refine_ls_structure_factor_coef Fsqd
_refine_ls_weighting_details 'calc w=1/[\s^2^(Fo^2^)+(0.0592P)^2^+8.1542P] where P=(Fo^2^+2Fc^2^)/3'
_refine_ls_weighting_scheme calc
_refine_ls_wR_factor_gt 0.1057
_refine_ls_wR_factor_ref 0.1088
_reflns_number_gt 5523
_reflns_number_total 5877
_reflns_threshold_expression >2sigma(I)
_cod_data_source_file c4dt01054j2.cif
_cod_data_source_block BQPA-Cd(ClO4)2-131213
_cod_depositor_comments 'Adding full bibliography for 7030877--7030885.cif.'
_cod_database_code 7030884

loop_
_symmetry_equiv_pos_as_xyz
'x, y, z'
'-x, y, -z+1/2'
'x+1/2, y+1/2, z'
'-x+1/2, y+1/2, -z+1/2'
'-x, -y, -z'
'x, -y, z-1/2'
'-x+1/2, -y+1/2, -z'
'x+1/2, -y+1/2, z-1/2'

loop_
_atom_site_label
_atom_site_type_symbol
_atom_site_fract_x
_atom_site_fract_y
_atom_site_fract_z
_atom_site_U_iso_or_equiv
_atom_site_adp_type
_atom_site_occupancy
_atom_site_symmetry_multiplicity
_atom_site_calc_flag
_atom_site_refinement_flags
Cd1 Cd 0.0000 0.227769(10) 0.2500 0.02938(9) Uani 1 2 d S
N1 N 0.15820(16) 0.20285(8) 0.19014(10) 0.0309(4) Uani 1 1 d .
N2 N 0.13606(16) 0.31207(8) 0.25677(9) 0.0297(4) Uani 1 1 d .
N3 N -0.07342(17) 0.20333(9) 0.13547(10) 0.0326(4) Uani 1 1 d .
N4 N 0.16333(17) 0.10658(9) 0.28345(10) 0.0342(4) Uani 1 1 d .
C1 C 0.1793(2) 0.25997(11) 0.15633(12) 0.0342(5) Uani 1 1 d .
H1 H 0.1156 0.2667 0.1170 0.041 Uiso 1 1 calc R
H2 H 0.2517 0.2564 0.1379 0.041 Uiso 1 1 calc R
C2 C 0.18811(18) 0.31324(10) 0.20295(11) 0.0304(4) Uani 1 1 d .
C3 C 0.2462(2) 0.36429(11) 0.18416(13) 0.0391(5) Uani 1 1 d .
H3 H 0.2819 0.3633 0.1448 0.047 Uiso 1 1 calc R
C4 C 0.2505(2) 0.41453(11) 0.22245(14) 0.0433(6) Uani 1 1 d .
H4 H 0.2896 0.4490 0.2102 0.052 Uiso 1 1 calc R
C5 C 0.1962(3) 0.46720(12) 0.32236(15) 0.0485(6) Uani 1 1 d .
H5 H 0.2335 0.5028 0.3116 0.058 Uiso 1 1 calc R
C6 C 0.1420(3) 0.46600(12) 0.37819(15) 0.0491(6) Uani 1 1 d .
H6 H 0.1416 0.5007 0.4059 0.059 Uiso 1 1 calc R
C7 C 0.0874(2) 0.41370(12) 0.39429(14) 0.0438(6) Uani 1 1 d .
H7 H 0.0500 0.4133 0.4330 0.053 Uiso 1 1 calc R
C8 C 0.0868(2) 0.36305(11) 0.35526(12) 0.0362(5) Uani 1 1 d .
H8 H 0.0504 0.3277 0.3676 0.043 Uiso 1 1 calc R
C9 C 0.14010(19) 0.36297(10) 0.29683(11) 0.0308(4) Uani 1 1 d .
C10 C 0.1968(2) 0.41572(11) 0.28071(13) 0.0374(5) Uani 1 1 d .
C11 C 0.2686(2) 0.18261(11) 0.23110(13) 0.0363(5) Uani 1 1 d .
H9 H 0.3045 0.2170 0.2585 0.044 Uiso 1 1 calc R
H10 H 0.3205 0.1712 0.1991 0.044 Uiso 1 1 calc R
C12 C 0.2631(2) 0.13114(11) 0.27903(13) 0.0358(5) Uani 1 1 d .
C13 C 0.3698(2) 0.11388(12) 0.32074(15) 0.0460(6) Uani 1 1 d .
H11 H 0.4400 0.1321 0.3144 0.055 Uiso 1 1 calc R
C14 C 0.3698(2) 0.07138(13) 0.36936(16) 0.0497(7) Uani 1 1 d .
H12 H 0.4401 0.0596 0.3977 0.060 Uiso 1 1 calc R
C15 C 0.2572(3) 0.00074(13) 0.42762(15) 0.0554(7) Uani 1 1 d .
H13 H 0.3251 -0.0113 0.4581 0.066 Uiso 1 1 calc R
C16 C 0.1547(3) -0.02460(14) 0.43296(16) 0.0570(8) Uani 1 1 d .
H14 H 0.1510 -0.0539 0.4673 0.068 Uiso 1 1 calc R
C17 C 0.0534(3) -0.00744(13) 0.38743(16) 0.0526(7) Uani 1 1 d .
H15 H -0.0182 -0.0256 0.3910 0.063 Uiso 1 1 calc R
C18 C 0.0573(2) 0.03512(11) 0.33821(14) 0.0419(5) Uani 1 1 d .
H16 H -0.0113 0.0462 0.3078 0.050 Uiso 1 1 calc R
C19 C 0.1632(2) 0.06271(10) 0.33248(13) 0.0371(5) Uani 1 1 d .
C20 C 0.2649(2) 0.04478(11) 0.37755(14) 0.0441(6) Uani 1 1 d .
C21 C 0.1161(2) 0.15860(11) 0.13603(12) 0.0352(5) Uani 1 1 d .
H17 H 0.1212 0.1180 0.1565 0.042 Uiso 1 1 calc R
H18 H 0.1665 0.1596 0.1010 0.042 Uiso 1 1 calc R
C22 C -0.0066(2) 0.17054(11) 0.10184(12) 0.0346(5) Uani 1 1 d .
C23 C -0.0487(3) 0.14616(13) 0.03763(14) 0.0467(6) Uani 1 1 d .
H19 H 0.0010 0.1246 0.0136 0.056 Uiso 1 1 calc R
C24 C -0.1636(3) 0.15368(14) 0.00934(15) 0.0534(7) Uani 1 1 d .
H20 H -0.1946 0.1362 -0.0338 0.064 Uiso 1 1 calc R
C25 C -0.2329(2) 0.18683(12) 0.04419(14) 0.0456(6) Uani 1 1 d .
H21 H -0.3124 0.1923 0.0258 0.055 Uiso 1 1 calc R
C26 C -0.1847(2) 0.21189(11) 0.10634(13) 0.0376(5) Uani 1 1 d .
H22 H -0.2317 0.2361 0.1295 0.045 Uiso 1 1 calc R
Cl1 Cl 0.37206(5) 0.15966(3) 0.02369(3) 0.03887(14) Uani 1 1 d .
O1 O 0.25798(18) 0.17186(10) -0.01240(11) 0.0546(5) Uani 1 1 d .
O2 O 0.3908(2) 0.18691(16) 0.08960(13) 0.0868(10) Uani 1 1 d .
O3 O 0.3898(3) 0.09810(12) 0.0301(2) 0.1264(17) Uani 1 1 d .
O4 O 0.4563(2) 0.18382(17) -0.01183(14) 0.0894(10) Uani 1 1 d .
O5 O 0.5795(3) 0.26711(13) 0.1382(2) 0.0961(12) Uani 1 1 d .
H23 H 0.5298 0.2406 0.1251 0.144 Uiso 1 1 calc R
C27 C 0.5268(3) 0.3187(2) 0.1475(2) 0.0760(11) Uani 1 1 d .
H24 H 0.4809 0.3136 0.1838 0.114 Uiso 1 1 calc R
H25 H 0.4759 0.3302 0.1047 0.114 Uiso 1 1 calc R
H26 H 0.5847 0.3500 0.1608 0.114 Uiso 1 1 calc R

loop_
_atom_site_aniso_label
_atom_site_aniso_U_11
_atom_site_aniso_U_22
_atom_site_aniso_U_33
_atom_site_aniso_U_23
_atom_site_aniso_U_13
_atom_site_aniso_U_12
Cd1 0.02948(13) 0.03169(14) 0.02900(13) 0.000 0.01076(9) 0.000
N1 0.0323(9) 0.0293(9) 0.0333(9) -0.0036(7) 0.0115(7) -0.0027(7)
N2 0.0308(9) 0.0294(9) 0.0301(9) -0.0010(7) 0.0086(7) -0.0004(7)
N3 0.0336(9) 0.0332(10) 0.0317(9) 0.0004(8) 0.0082(7) -0.0022(8)
N4 0.0345(10) 0.0315(10) 0.0363(10) -0.0031(8) 0.0051(8) 0.0038(8)
C1 0.0355(11) 0.0370(11) 0.0339(11) -0.0003(9) 0.0160(9) -0.0039(9)
C2 0.0276(10) 0.0326(11) 0.0318(10) 0.0004(8) 0.0074(8) -0.0012(8)
C3 0.0428(13) 0.0393(13) 0.0383(12) 0.0052(10) 0.0159(10) -0.0057(10)
C4 0.0522(15) 0.0327(12) 0.0471(14) 0.0064(10) 0.0144(12) -0.0090(11)
C5 0.0596(17) 0.0315(12) 0.0532(15) -0.0031(11) 0.0068(13) -0.0021(11)
C6 0.0591(17) 0.0375(13) 0.0493(15) -0.0130(11) 0.0060(13) 0.0058(12)
C7 0.0469(14) 0.0470(14) 0.0382(13) -0.0085(11) 0.0093(11) 0.0060(11)
C8 0.0348(11) 0.0391(12) 0.0350(11) -0.0046(9) 0.0075(9) 0.0015(9)
C9 0.0292(10) 0.0303(11) 0.0326(10) -0.0004(8) 0.0044(8) 0.0005(8)
C10 0.0420(12) 0.0312(11) 0.0384(12) 0.0010(9) 0.0061(10) 0.0002(9)
C11 0.0283(10) 0.0377(12) 0.0442(13) -0.0038(10) 0.0099(9) 0.0002(9)
C12 0.0331(11) 0.0324(11) 0.0422(12) -0.0087(9) 0.0074(9) 0.0052(9)
C13 0.0327(12) 0.0432(14) 0.0597(16) -0.0055(12) 0.0018(11) 0.0053(10)
C14 0.0418(14) 0.0429(14) 0.0588(16) -0.0032(12) -0.0060(12) 0.0124(11)
C15 0.071(2) 0.0438(15) 0.0464(15) 0.0029(12) -0.0030(14) 0.0148(14)
C16 0.079(2) 0.0433(15) 0.0487(16) 0.0098(12) 0.0107(15) 0.0105(15)
C17 0.0632(18) 0.0379(14) 0.0586(17) 0.0066(12) 0.0159(14) 0.0023(13)
C18 0.0453(13) 0.0336(12) 0.0478(14) 0.0005(10) 0.0111(11) 0.0057(10)
C19 0.0432(13) 0.0278(11) 0.0392(12) -0.0040(9) 0.0047(10) 0.0053(9)
C20 0.0522(15) 0.0322(12) 0.0447(14) -0.0054(10) -0.0002(11) 0.0099(11)
C21 0.0371(11) 0.0348(12) 0.0359(11) -0.0070(9) 0.0121(9) -0.0013(9)
C22 0.0388(12) 0.0342(11) 0.0322(11) -0.0008(9) 0.0099(9) -0.0049(9)
C23 0.0538(15) 0.0497(15) 0.0361(12) -0.0100(11) 0.0068(11) -0.0013(12)
C24 0.0598(17) 0.0563(17) 0.0399(14) -0.0051(12) -0.0028(12) -0.0080(14)
C25 0.0452(14) 0.0430(14) 0.0445(14) 0.0090(11) -0.0030(11) -0.0063(11)
C26 0.0354(12) 0.0368(12) 0.0400(12) 0.0066(10) 0.0053(10) -0.0013(10)
Cl1 0.0435(3) 0.0416(3) 0.0320(3) -0.0024(2) 0.0078(2) 0.0002(2)
O1 0.0432(10) 0.0726(14) 0.0459(11) -0.0005(10) 0.0029(8) 0.0030(10)
O2 0.0528(13) 0.153(3) 0.0548(14) -0.0496(16) 0.0104(11) -0.0002(15)
O3 0.129(3) 0.0432(14) 0.169(4) 0.0169(18) -0.077(3) -0.0134(16)
O4 0.0556(14) 0.154(3) 0.0631(15) 0.0320(17) 0.0239(12) 0.0077(16)
O5 0.0630(17) 0.0673(18) 0.139(3) -0.0146(17) -0.0319(19) 0.0124(13)
C27 0.059(2) 0.089(3) 0.076(2) -0.015(2) 0.0015(18) 0.0186(19)

loop_
_atom_type_symbol
_atom_type_description
_atom_type_scat_dispersion_real
_atom_type_scat_dispersion_imag
_atom_type_scat_source
C C 0.0033 0.0016 'International Tables Vol C Tables 4.2.6.8 and 6.1.1.4'
H H 0.0000 0.0000 'International Tables Vol C Tables 4.2.6.8 and 6.1.1.4'
N N 0.0061 0.0033 'International Tables Vol C Tables 4.2.6.8 and 6.1.1.4'
O O 0.0106 0.0060 'International Tables Vol C Tables 4.2.6.8 and 6.1.1.4'
Cl Cl 0.1484 0.1585 'International Tables Vol C Tables 4.2.6.8 and 6.1.1.4'
Cd Cd -0.8075 1.2024 'International Tables Vol C Tables 4.2.6.8 and 6.1.1.4'

loop_
_geom_angle_atom_site_label_1
_geom_angle_atom_site_label_2
_geom_angle_atom_site_label_3
_geom_angle
_geom_angle_site_symmetry_1
_geom_angle_site_symmetry_3
N3 Cd1 N3 153.05(10) . 2
N3 Cd1 N1 70.02(7) . .
N3 Cd1 N1 103.64(7) 2 .
N3 Cd1 N1 103.64(7) . 2
N3 Cd1 N1 70.02(7) 2 2
N1 Cd1 N1 153.70(9) . 2
N3 Cd1 N2 110.76(6) . .
N3 Cd1 N2 90.12(7) 2 .
N1 Cd1 N2 69.81(6) . .
N1 Cd1 N2 133.89(6) 2 .
N3 Cd1 N2 90.12(6) . 2
N3 Cd1 N2 110.76(6) 2 2
N1 Cd1 N2 133.89(6) . 2
N1 Cd1 N2 69.81(6) 2 2
N2 Cd1 N2 80.16(9) . 2
C11 N1 C21 109.99(18) . .
C11 N1 C1 108.05(18) . .
C21 N1 C1 108.02(18) . .
C11 N1 Cd1 118.45(14) . .
C21 N1 Cd1 108.59(13) . .
C1 N1 Cd1 103.14(13) . .
C2 N2 C9 118.27(19) . .
C2 N2 Cd1 111.30(14) . .
C9 N2 Cd1 127.97(14) . .
C22 N3 C26 118.6(2) . .
C22 N3 Cd1 117.53(15) . .
C26 N3 Cd1 122.89(16) . .
C12 N4 C19 117.2(2) . .
N1 C1 C2 113.79(19) . .
N1 C1 H1 108.8 . .
C2 C1 H1 108.8 . .
N1 C1 H2 108.8 . .
C2 C1 H2 108.8 . .
H1 C1 H2 107.7 . .
N2 C2 C3 123.0(2) . .
N2 C2 C1 119.37(19) . .
C3 C2 C1 117.5(2) . .
C4 C3 C2 119.6(2) . .
C4 C3 H3 120.2 . .
C2 C3 H3 120.2 . .
C3 C4 C10 119.8(2) . .
C3 C4 H4 120.1 . .
C10 C4 H4 120.1 . .
C6 C5 C10 120.4(3) . .
C6 C5 H5 119.8 . .
C10 C5 H5 119.8 . .
C5 C6 C7 120.0(2) . .
C5 C6 H6 120.0 . .
C7 C6 H6 120.0 . .
C8 C7 C6 121.1(3) . .
C8 C7 H7 119.4 . .
C6 C7 H7 119.4 . .
C7 C8 C9 120.4(2) . .
C7 C8 H8 119.8 . .
C9 C8 H8 119.8 . .
N2 C9 C8 119.8(2) . .
N2 C9 C10 121.5(2) . .
C8 C9 C10 118.7(2) . .
C4 C10 C5 122.8(2) . .
C4 C10 C9 117.8(2) . .
C5 C10 C9 119.4(2) . .
N1 C11 C12 116.72(19) . .
N1 C11 H9 108.1 . .
C12 C11 H9 108.1 . .
N1 C11 H10 108.1 . .
C12 C11 H10 108.1 . .
H9 C11 H10 107.3 . .
N4 C12 C13 123.6(2) . .
N4 C12 C11 120.2(2) . .
C13 C12 C11 116.1(2) . .
C14 C13 C12 119.3(3) . .
C14 C13 H11 120.3 . .
C12 C13 H11 120.3 . .
C13 C14 C20 119.4(2) . .
C13 C14 H12 120.3 . .
C20 C14 H12 120.3 . .
C16 C15 C20 121.1(3) . .
C16 C15 H13 119.4 . .
C20 C15 H13 119.4 . .
C15 C16 C17 119.9(3) . .
C15 C16 H14 120.0 . .
C17 C16 H14 120.0 . .
C18 C17 C16 120.7(3) . .
C18 C17 H15 119.7 . .
C16 C17 H15 119.7 . .
C17 C18 C19 120.2(3) . .
C17 C18 H16 119.9 . .
C19 C18 H16 119.9 . .
N4 C19 C18 118.6(2) . .
N4 C19 C20 122.5(2) . .
C18 C19 C20 119.0(2) . .
C14 C20 C15 122.9(3) . .
C14 C20 C19 117.9(3) . .
C15 C20 C19 119.1(3) . .
N1 C21 C22 112.19(19) . .
N1 C21 H17 109.2 . .
C22 C21 H17 109.2 . .
N1 C21 H18 109.2 . .
C22 C21 H18 109.2 . .
H17 C21 H18 107.9 . .
N3 C22 C23 121.6(2) . .
N3 C22 C21 118.5(2) . .
C23 C22 C21 119.9(2) . .
C24 C23 C22 119.1(3) . .
C24 C23 H19 120.4 . .
C22 C23 H19 120.4 . .
C25 C24 C23 119.3(3) . .
C25 C24 H20 120.4 . .
C23 C24 H20 120.4 . .
C24 C25 C26 118.7(3) . .
C24 C25 H21 120.6 . .
C26 C25 H21 120.6 . .
N3 C26 C25 122.5(3) . .
N3 C26 H22 118.7 . .
C25 C26 H22 118.7 . .
O3 Cl1 O2 110.1(2) . .
O3 Cl1 O4 108.2(3) . .
O2 Cl1 O4 106.57(19) . .
O3 Cl1 O1 110.22(16) . .
O2 Cl1 O1 110.74(14) . .
O4 Cl1 O1 110.93(15) . .
C27 O5 H23 109.5 . .
O5 C27 H24 109.5 . .
O5 C27 H25 109.5 . .
H24 C27 H25 109.5 . .
O5 C27 H26 109.5 . .
H24 C27 H26 109.5 . .
H25 C27 H26 109.5 . .

loop_
_geom_bond_atom_site_label_1
_geom_bond_atom_site_label_2
_geom_bond_distance
_geom_bond_site_symmetry_2
Cd1 N3 2.3416(19) .
Cd1 N3 2.3416(19) 2
Cd1 N1 2.4455(18) .
Cd1 N1 2.4455(18) 2
Cd1 N2 2.4596(18) .
Cd1 N2 2.4596(18) 2
N1 C11 1.474(3) .
N1 C21 1.476(3) .
N1 C1 1.482(3) .
N2 C2 1.322(3) .
N2 C9 1.382(3) .
N3 C22 1.337(3) .
N3 C26 1.347(3) .
N4 C12 1.314(3) .
N4 C19 1.379(3) .
C1 C2 1.498(3) .
C1 H1 0.9900 .
C1 H2 0.9900 .
C2 C3 1.413(3) .
C3 C4 1.350(4) .
C3 H3 0.9500 .
C4 C10 1.412(4) .
C4 H4 0.9500 .
C5 C6 1.373(4) .
C5 C10 1.415(4) .
C5 H5 0.9500 .
C6 C7 1.397(4) .
C6 H6 0.9500 .
C7 C8 1.369(3) .
C7 H7 0.9500 .
C8 C9 1.412(3) .
C8 H8 0.9500 .
C9 C10 1.418(3) .
C11 C12 1.499(4) .
C11 H9 0.9900 .
C11 H10 0.9900 .
C12 C13 1.426(3) .
C13 C14 1.352(4) .
C13 H11 0.9500 .
C14 C20 1.407(4) .
C14 H12 0.9500 .
C15 C16 1.354(5) .
C15 C20 1.411(4) .
C15 H13 0.9500 .
C16 C17 1.413(5) .
C16 H14 0.9500 .
C17 C18 1.368(4) .
C17 H15 0.9500 .
C18 C19 1.414(4) .
C18 H16 0.9500 .
C19 C20 1.416(4) .
C21 C22 1.505(3) .
C21 H17 0.9900 .
C21 H18 0.9900 .
C22 C23 1.390(3) .
C23 C24 1.378(4) .
C23 H19 0.9500 .
C24 C25 1.375(4) .
C24 H20 0.9500 .
C25 C26 1.378(4) .
C25 H21 0.9500 .
C26 H22 0.9500 .
Cl1 O3 1.392(3) .
Cl1 O2 1.421(2) .
Cl1 O4 1.422(3) .
Cl1 O1 1.430(2) .
O5 C27 1.336(5) .
O5 H23 0.8400 .
C27 H24 0.9800 .
C27 H25 0.9800 .
C27 H26 0.9800 .

loop_
_geom_torsion_atom_site_label_1
_geom_torsion_atom_site_label_2
_geom_torsion_atom_site_label_3
_geom_torsion_atom_site_label_4
_geom_torsion
_geom_torsion_site_symmetry_1
N3 Cd1 N1 C11 -156.85(17) .
N3 Cd1 N1 C11 -4.24(17) 2
N1 Cd1 N1 C11 -76.61(15) 2
N2 Cd1 N1 C11 80.77(16) .
N2 Cd1 N1 C11 133.44(15) 2
N3 Cd1 N1 C21 -30.51(14) .
N3 Cd1 N1 C21 122.09(15) 2
N1 Cd1 N1 C21 49.72(14) 2
N2 Cd1 N1 C21 -152.90(16) .
N2 Cd1 N1 C21 -100.23(15) 2
N3 Cd1 N1 C1 83.92(14) .
N3 Cd1 N1 C1 -123.47(14) 2
N1 Cd1 N1 C1 164.16(14) 2
N2 Cd1 N1 C1 -38.46(13) .
N2 Cd1 N1 C1 14.21(17) 2
N3 Cd1 N2 C2 -29.13(17) .
N3 Cd1 N2 C2 133.45(15) 2
N1 Cd1 N2 C2 28.95(14) .
N1 Cd1 N2 C2 -164.73(14) 2
N2 Cd1 N2 C2 -115.49(17) 2
N3 Cd1 N2 C9 132.52(17) .
N3 Cd1 N2 C9 -64.90(18) 2
N1 Cd1 N2 C9 -169.41(19) .
N1 Cd1 N2 C9 -3.1(2) 2
N2 Cd1 N2 C9 46.15(15) 2
N3 Cd1 N3 C22 -59.34(16) 2
N1 Cd1 N3 C22 21.35(16) .
N1 Cd1 N3 C22 -131.96(16) 2
N2 Cd1 N3 C22 79.30(17) .
N2 Cd1 N3 C22 158.82(17) 2
N3 Cd1 N3 C26 109.18(18) 2
N1 Cd1 N3 C26 -170.1(2) .
N1 Cd1 N3 C26 36.57(19) 2
N2 Cd1 N3 C26 -112.18(18) .
N2 Cd1 N3 C26 -32.66(19) 2
C11 N1 C1 C2 -78.2(2) .
C21 N1 C1 C2 162.81(19) .
Cd1 N1 C1 C2 48.0(2) .
C9 N2 C2 C3 -0.8(3) .
Cd1 N2 C2 C3 162.78(19) .
C9 N2 C2 C1 -176.5(2) .
Cd1 N2 C2 C1 -12.8(3) .
N1 C1 C2 N2 -25.7(3) .
N1 C1 C2 C3 158.5(2) .
N2 C2 C3 C4 0.5(4) .
C1 C2 C3 C4 176.2(2) .
C2 C3 C4 C10 -0.2(4) .
C10 C5 C6 C7 0.2(4) .
C5 C6 C7 C8 0.1(4) .
C6 C7 C8 C9 -1.1(4) .
C2 N2 C9 C8 -179.1(2) .
Cd1 N2 C9 C8 20.3(3) .
C2 N2 C9 C10 0.9(3) .
Cd1 N2 C9 C10 -159.63(17) .
C7 C8 C9 N2 -178.2(2) .
C7 C8 C9 C10 1.8(3) .
C3 C4 C10 C5 -178.8(3) .
C3 C4 C10 C9 0.3(4) .
C6 C5 C10 C4 179.5(3) .
C6 C5 C10 C9 0.5(4) .
N2 C9 C10 C4 -0.6(3) .
C8 C9 C10 C4 179.4(2) .
N2 C9 C10 C5 178.5(2) .
C8 C9 C10 C5 -1.5(4) .
C21 N1 C11 C12 -72.4(2) .
C1 N1 C11 C12 169.91(19) .
Cd1 N1 C11 C12 53.3(2) .
C19 N4 C12 C13 1.5(3) .
C19 N4 C12 C11 -174.8(2) .
N1 C11 C12 N4 -0.5(3) .
N1 C11 C12 C13 -177.1(2) .
N4 C12 C13 C14 -2.3(4) .
C11 C12 C13 C14 174.2(2) .
C12 C13 C14 C20 0.4(4) .
C20 C15 C16 C17 0.7(5) .
C15 C16 C17 C18 -0.7(5) .
C16 C17 C18 C19 -0.3(4) .
C12 N4 C19 C18 -179.6(2) .
C12 N4 C19 C20 1.0(3) .
C17 C18 C19 N4 -178.3(2) .
C17 C18 C19 C20 1.1(4) .
C13 C14 C20 C15 -179.1(3) .
C13 C14 C20 C19 1.9(4) .
C16 C15 C20 C14 -178.7(3) .
C16 C15 C20 C19 0.2(4) .
N4 C19 C20 C14 -2.7(4) .
C18 C19 C20 C14 177.9(2) .
N4 C19 C20 C15 178.3(2) .
C18 C19 C20 C15 -1.1(4) .
C11 N1 C21 C22 168.60(19) .
C1 N1 C21 C22 -73.7(2) .
Cd1 N1 C21 C22 37.5(2) .
C26 N3 C22 C23 1.0(4) .
Cd1 N3 C22 C23 170.0(2) .
C26 N3 C22 C21 -177.1(2) .
Cd1 N3 C22 C21 -8.1(3) .
N1 C21 C22 N3 -21.5(3) .
N1 C21 C22 C23 160.3(2) .
N3 C22 C23 C24 -3.0(4) .
C21 C22 C23 C24 175.1(3) .
C22 C23 C24 C25 2.2(4) .
C23 C24 C25 C26 0.4(4) .
C22 N3 C26 C25 1.8(4) .
Cd1 N3 C26 C25 -166.60(19) .
C24 C25 C26 N3 -2.5(4) .
